data_4504871
loop_
_publ_author_name
'Belloni, Maura'
'Kariuki, Benson M.'
'Manickam, M.'
'Wilkie, John'
'Preece, Jon A.'

_publ_section_title
;
 Design of Potentially Photorefractive Liquid Crystalline
 Materials:&#x2009; Derivatives of 3,6-Disubstituted Carbazole
;
_journal_issue 4
_journal_name_full 'Crystal Growth &amp; Design'
_journal_page_first 1443
_journal_paper_doi 10.1021/cg049580s
_journal_volume 5
_journal_year 2005
_chemical_formula_moiety 'C35 H37 N3 O2'
_chemical_formula_sum 'C35 H37 N3 O2'
_chemical_formula_weight 531.68
_chemical_name_systematic
;
 ?
;
_space_group_IT_number 14
_symmetry_cell_setting monoclinic
_symmetry_space_group_name_Hall '-P 2yn'
_symmetry_space_group_name_H-M 'P 1 21/n 1'
_atom_sites_solution_hydrogens geom
_atom_sites_solution_primary direct
_atom_sites_solution_secondary difmap
_audit_creation_method SHELXL-97
_cell_angle_alpha 90.00
_cell_angle_beta 91.781(2)
_cell_angle_gamma 90.00
_cell_formula_units_Z 4
_cell_length_a 6.5057(10)
_cell_length_b 8.2178(11)
_cell_length_c 55.034(9)
_cell_measurement_reflns_used 1941
_cell_measurement_temperature 296(2)
_cell_measurement_theta_max 21.99
_cell_measurement_theta_min 1.48
_cell_volume 2940.8(8)
_computing_cell_refinement 'MSC Software'
_computing_data_collection 'MSC Software'
_computing_data_reduction 'MSC Software'
_computing_structure_refinement SHELXL97
_computing_structure_solution SHELXS86
_diffrn_ambient_temperature 296(2)
_diffrn_measured_fraction_theta_full 0.587
_diffrn_measured_fraction_theta_max 0.587
_diffrn_measurement_device_type 'Rigaku R-axis IIc Image plate'
_diffrn_measurement_method 'Image plate slices'
_diffrn_radiation_monochromator graphite
_diffrn_radiation_source 'Rotating anode'
_diffrn_radiation_type MoK\a
_diffrn_radiation_wavelength 0.71069
_diffrn_reflns_av_R_equivalents 0.0536
_diffrn_reflns_av_sigmaI/netI 0.0420
_diffrn_reflns_limit_h_max 6
_diffrn_reflns_limit_h_min -6
_diffrn_reflns_limit_k_max 8
_diffrn_reflns_limit_k_min -8
_diffrn_reflns_limit_l_max 57
_diffrn_reflns_limit_l_min -54
_diffrn_reflns_number 5696
_diffrn_reflns_theta_full 21.99
_diffrn_reflns_theta_max 21.99
_diffrn_reflns_theta_min 1.48
_exptl_absorpt_coefficient_mu 0.075
_exptl_absorpt_correction_T_max 0.9963
_exptl_absorpt_correction_T_min 0.9707
_exptl_absorpt_correction_type none
_exptl_crystal_colour colourless
_exptl_crystal_density_diffrn 1.201
_exptl_crystal_density_method 'not measured'
_exptl_crystal_description Plate
_exptl_crystal_F_000 1136
_exptl_crystal_size_max 0.40
_exptl_crystal_size_mid 0.20
_exptl_crystal_size_min 0.05
_refine_diff_density_max 0.130
_refine_diff_density_min -0.168
_refine_diff_density_rms 0.031
_refine_ls_extinction_method none
_refine_ls_goodness_of_fit_ref 1.185
_refine_ls_hydrogen_treatment constr
_refine_ls_matrix_type full
_refine_ls_number_parameters 364
_refine_ls_number_reflns 2112
_refine_ls_number_restraints 0
_refine_ls_restrained_S_all 1.185
_refine_ls_R_factor_all 0.0809
_refine_ls_R_factor_gt 0.0723
_refine_ls_shift/su_max 0.115
_refine_ls_shift/su_mean 0.003
_refine_ls_structure_factor_coef Fsqd
_refine_ls_weighting_details 'calc w=1/[\s^2^(Fo^2^)+(0.0673P)^2^+2.4452P] where P=(Fo^2^+2Fc^2^)/3'
_refine_ls_weighting_scheme calc
_refine_ls_wR_factor_gt 0.1635
_refine_ls_wR_factor_ref 0.1717
_reflns_number_gt 1941
_reflns_number_total 2112
_reflns_threshold_expression >2sigma(I)
_cod_data_source_file cg049580ssi20050324_100746.cif
_cod_data_source_block mab087_2e
_cod_depositor_comments
;
The following automatic conversions were performed:

'_symmetry_cell_setting' value 'Monoclinic' changed to 'monoclinic'
according to /home/saulius/struct/CIF-dictionaries/cif_core.dic
dictionary named 'cif_core.dic' version 2.4.1 from 2010-06-29.

Automatic conversion script
Id: cif_fix_values 1715 2011-07-08 13:25:40Z adriana 
;
_cod_original_sg_symbol_H-M P21/n
_cod_database_code 4504871

loop_
_symmetry_equiv_pos_as_xyz
'x, y, z'
'-x+1/2, y+1/2, -z+1/2'
'-x, -y, -z'
'x-1/2, -y-1/2, z-1/2'

loop_
_atom_site_label
_atom_site_type_symbol
_atom_site_fract_x
_atom_site_fract_y
_atom_site_fract_z
_atom_site_U_iso_or_equiv
_atom_site_adp_type
_atom_site_occupancy
_atom_site_symmetry_multiplicity
_atom_site_calc_flag
_atom_site_refinement_flags
C1 C -0.8497(13) -0.6909(7) 0.39184(10) 0.090(3) Uani 1 1 d .
H1A H -0.9779 -0.6358 0.3887 0.108 Uiso 1 1 calc R
H1B H -0.7850 -0.6476 0.4064 0.108 Uiso 1 1 calc R
H1C H -0.8747 -0.8051 0.3939 0.108 Uiso 1 1 calc R
C2 C -0.7081(12) -0.6654(6) 0.37032(9) 0.070(2) Uani 1 1 d .
H2A H -0.6785 -0.5504 0.3686 0.083 Uiso 1 1 calc R
H2B H -0.5791 -0.7219 0.3734 0.083 Uiso 1 1 calc R
C3 C -0.8104(12) -0.7297(6) 0.34680(8) 0.065(2) Uani 1 1 d .
H3A H -0.8352 -0.8455 0.3486 0.078 Uiso 1 1 calc R
H3B H -0.9427 -0.6768 0.3444 0.078 Uiso 1 1 calc R
C4 C -0.6855(11) -0.7029(7) 0.32460(8) 0.0608(19) Uani 1 1 d .
H4A H -0.7659 -0.7315 0.3101 0.073 Uiso 1 1 calc R
H4B H -0.6467 -0.5892 0.3235 0.073 Uiso 1 1 calc R
C5 C -0.3802(10) -0.8071(6) 0.30686(7) 0.0463(17) Uani 1 1 d .
C6 C -0.4145(11) -0.7175(6) 0.28559(8) 0.0556(18) Uani 1 1 d .
H6 H -0.5289 -0.6501 0.2839 0.067 Uiso 1 1 calc R
C7 C -0.2761(12) -0.7301(7) 0.26700(8) 0.063(2) Uani 1 1 d .
H7 H -0.2986 -0.6698 0.2529 0.076 Uiso 1 1 calc R
C8 C -0.1078(11) -0.8288(6) 0.26894(7) 0.0518(18) Uani 1 1 d .
C9 C -0.0752(11) -0.9204(6) 0.29010(7) 0.0565(19) Uani 1 1 d .
H9 H 0.0377 -0.9895 0.2916 0.068 Uiso 1 1 calc R
C10 C -0.2109(11) -0.9082(6) 0.30877(7) 0.0563(19) Uani 1 1 d .
H10 H -0.1881 -0.9688 0.3229 0.068 Uiso 1 1 calc R
C11 C 0.0404(11) -0.7655(6) 0.23200(8) 0.0579(19) Uani 1 1 d .
H11 H -0.0663 -0.6911 0.2298 0.069 Uiso 1 1 calc R
C12 C 0.1905(11) -0.7814(6) 0.21290(7) 0.0490(17) Uani 1 1 d .
C13 C 0.3728(12) -0.8690(6) 0.21659(8) 0.060(2) Uani 1 1 d .
H13 H 0.4006 -0.9145 0.2318 0.072 Uiso 1 1 calc R
C14 C 0.5135(11) -0.8907(6) 0.19863(8) 0.0548(19) Uani 1 1 d .
H14 H 0.6363 -0.9465 0.2015 0.066 Uiso 1 1 calc R
C15 C 0.4604(11) -0.8238(6) 0.17572(8) 0.0493(18) Uani 1 1 d .
C16 C 0.2798(11) -0.7355(6) 0.17138(7) 0.0500(19) Uani 1 1 d .
C17 C 0.1433(11) -0.7128(5) 0.19010(8) 0.0560(19) Uani 1 1 d .
H17 H 0.0231 -0.6531 0.1875 0.067 Uiso 1 1 calc R
C18 C 0.4501(11) -0.7591(6) 0.13607(8) 0.0502(19) Uani 1 1 d .
C19 C 0.4878(12) -0.7468(6) 0.11107(8) 0.061(2) Uani 1 1 d .
H19 H 0.6082 -0.7872 0.1047 0.073 Uiso 1 1 calc R
C20 C 0.3405(12) -0.6731(6) 0.09657(8) 0.065(2) Uani 1 1 d .
H20 H 0.3608 -0.6664 0.0799 0.078 Uiso 1 1 calc R
C21 C 0.1596(11) -0.6071(6) 0.10586(8) 0.0534(19) Uani 1 1 d .
C22 C 0.1267(10) -0.6166(5) 0.13057(7) 0.0498(18) Uani 1 1 d .
H22 H 0.0093 -0.5710 0.1370 0.060 Uiso 1 1 calc R
C23 C 0.2706(10) -0.6948(5) 0.14578(7) 0.0429(17) Uani 1 1 d .
C24 C 0.0049(11) -0.5276(6) 0.09007(8) 0.060(2) Uani 1 1 d .
H24 H -0.1105 -0.4840 0.0972 0.072 Uiso 1 1 calc R
C25 C -0.1422(12) -0.4408(6) 0.05264(8) 0.055(2) Uani 1 1 d .
C26 C -0.1016(11) -0.4034(6) 0.02897(8) 0.061(2) Uani 1 1 d .
H26 H 0.0287 -0.4247 0.0232 0.073 Uiso 1 1 calc R
C27 C -0.2485(12) -0.3350(7) 0.01335(8) 0.065(2) Uani 1 1 d .
H27 H -0.2161 -0.3093 -0.0025 0.079 Uiso 1 1 calc R
C28 C -0.4449(12) -0.3050(6) 0.02159(8) 0.061(2) Uani 1 1 d .
C29 C -0.4874(11) -0.3422(6) 0.04527(8) 0.063(2) Uani 1 1 d .
H29 H -0.6178 -0.3219 0.0510 0.075 Uiso 1 1 calc R
C30 C -0.3379(12) -0.4098(7) 0.06067(8) 0.068(2) Uani 1 1 d .
H30 H -0.3695 -0.4347 0.0766 0.082 Uiso 1 1 calc R
C31 C -0.5697(12) -0.2014(6) -0.01696(7) 0.067(2) Uani 1 1 d .
H31A H -0.5333 -0.3005 -0.0254 0.080 Uiso 1 1 calc R
H31B H -0.4587 -0.1238 -0.0186 0.080 Uiso 1 1 calc R
C32 C -0.7648(12) -0.1329(7) -0.02790(8) 0.074(2) Uani 1 1 d .
H32A H -0.8749 -0.2109 -0.0259 0.089 Uiso 1 1 calc R
H32B H -0.8004 -0.0348 -0.0192 0.089 Uiso 1 1 calc R
C33 C -0.7491(14) -0.0933(8) -0.05430(9) 0.095(3) Uani 1 1 d .
H33A H -0.7158 -0.1920 -0.0630 0.114 Uiso 1 1 calc R
H33B H -0.6367 -0.0173 -0.0562 0.114 Uiso 1 1 calc R
C34 C -0.9435(15) -0.0205(9) -0.06568(12) 0.129(4) Uani 1 1 d .
H34A H -1.0553 -0.0956 -0.0641 0.155 Uiso 1 1 calc R
H34B H -0.9230 0.0008 -0.0826 0.155 Uiso 1 1 calc R
H34C H -0.9751 0.0794 -0.0576 0.155 Uiso 1 1 calc R
C35 C 0.7573(11) -0.9228(7) 0.15110(9) 0.068(2) Uani 1 1 d .
H35A H 0.7929 -0.9812 0.1657 0.081 Uiso 1 1 calc R
H35B H 0.8655 -0.8479 0.1475 0.081 Uiso 1 1 calc R
H35C H 0.7392 -0.9983 0.1379 0.081 Uiso 1 1 calc R
N1 N 0.0484(9) -0.8470(5) 0.25120(6) 0.0602(16) Uani 1 1 d .
N2 N 0.5683(9) -0.8341(5) 0.15431(7) 0.0545(15) Uani 1 1 d .
N3 N 0.0189(9) -0.5145(5) 0.06715(7) 0.0638(17) Uani 1 1 d .
O1 O -0.5037(7) -0.8033(4) 0.32651(5) 0.0571(13) Uani 1 1 d .
O2 O -0.5985(9) -0.2353(5) 0.00802(6) 0.0748(16) Uani 1 1 d .

loop_
_atom_site_aniso_label
_atom_site_aniso_U_11
_atom_site_aniso_U_22
_atom_site_aniso_U_33
_atom_site_aniso_U_23
_atom_site_aniso_U_13
_atom_site_aniso_U_12
C1 0.099(9) 0.089(4) 0.084(4) 0.011(3) 0.035(4) 0.015(5)
C2 0.077(8) 0.057(3) 0.076(3) 0.004(2) 0.014(3) -0.004(4)
C3 0.060(7) 0.057(3) 0.078(3) 0.003(2) 0.013(3) 0.006(3)
C4 0.051(6) 0.068(3) 0.063(3) 0.004(2) 0.003(3) 0.006(4)
C5 0.040(6) 0.049(3) 0.050(3) -0.0017(19) -0.001(2) 0.003(3)
C6 0.048(6) 0.057(3) 0.061(3) 0.007(2) 0.001(3) 0.007(3)
C7 0.076(7) 0.066(3) 0.047(3) 0.006(2) -0.001(3) 0.005(4)
C8 0.051(6) 0.057(3) 0.046(3) -0.003(2) -0.003(3) 0.003(3)
C9 0.065(7) 0.052(3) 0.052(3) 0.004(2) 0.000(3) 0.008(3)
C10 0.063(7) 0.061(3) 0.045(3) 0.007(2) 0.000(2) 0.003(4)
C11 0.065(7) 0.059(3) 0.050(3) -0.002(2) 0.004(3) 0.004(3)
C12 0.049(6) 0.049(3) 0.049(3) -0.0017(19) -0.004(3) 0.001(3)
C13 0.072(7) 0.059(3) 0.049(3) 0.003(2) -0.006(3) -0.004(4)
C14 0.041(6) 0.066(3) 0.057(3) 0.004(2) -0.004(3) 0.003(3)
C15 0.044(6) 0.049(3) 0.055(3) -0.006(2) 0.006(3) -0.004(3)
C16 0.059(7) 0.045(3) 0.046(3) -0.0064(19) 0.004(3) -0.008(3)
C17 0.070(7) 0.044(3) 0.054(3) -0.0035(19) 0.001(3) 0.002(3)
C18 0.054(7) 0.045(3) 0.052(3) 0.001(2) 0.001(3) -0.003(3)
C19 0.066(7) 0.066(3) 0.052(3) 0.000(2) 0.017(3) -0.006(4)
C20 0.083(7) 0.068(3) 0.044(3) 0.004(2) 0.010(3) -0.011(4)
C21 0.060(7) 0.049(3) 0.051(3) 0.002(2) 0.003(3) -0.006(3)
C22 0.053(6) 0.047(3) 0.050(3) -0.0013(19) 0.005(2) 0.002(3)
C23 0.038(6) 0.042(3) 0.048(3) -0.0037(19) 0.003(2) -0.001(3)
C24 0.071(7) 0.056(3) 0.054(3) 0.000(2) 0.003(3) 0.002(3)
C25 0.057(7) 0.061(3) 0.048(3) 0.003(2) 0.007(3) -0.005(3)
C26 0.054(7) 0.077(3) 0.051(3) 0.005(2) 0.007(3) 0.007(4)
C27 0.072(8) 0.077(4) 0.047(3) 0.003(2) 0.009(3) 0.000(4)
C28 0.073(8) 0.062(3) 0.048(3) 0.003(2) 0.000(3) -0.007(4)
C29 0.047(7) 0.086(4) 0.055(3) 0.004(2) 0.012(3) -0.003(4)
C30 0.078(8) 0.080(4) 0.047(3) 0.010(2) 0.009(3) -0.005(4)
C31 0.084(8) 0.066(4) 0.050(3) 0.000(2) 0.002(3) 0.000(4)
C32 0.087(8) 0.073(4) 0.062(3) 0.004(2) -0.007(3) 0.009(4)
C33 0.127(11) 0.083(4) 0.073(4) 0.011(3) -0.028(4) 0.000(5)
C34 0.167(13) 0.110(5) 0.106(5) 0.003(4) -0.058(6) 0.022(6)
C35 0.048(7) 0.082(4) 0.074(3) 0.003(3) 0.009(3) -0.011(4)
N1 0.067(5) 0.064(3) 0.049(2) 0.0034(19) 0.008(2) 0.008(3)
N2 0.042(5) 0.060(3) 0.062(2) 0.0006(18) 0.009(2) 0.001(3)
N3 0.075(6) 0.068(3) 0.049(2) 0.0037(18) 0.007(2) -0.004(3)
O1 0.051(4) 0.062(2) 0.0586(19) 0.0081(14) 0.0066(18) 0.011(2)
O2 0.081(6) 0.092(3) 0.052(2) 0.0064(17) 0.004(2) 0.010(3)

loop_
_atom_type_symbol
_atom_type_description
_atom_type_scat_dispersion_real
_atom_type_scat_dispersion_imag
_atom_type_scat_source
C C 0.0033 0.0016 'International Tables Vol C Tables 4.2.6.8 and 6.1.1.4'
H H 0.0000 0.0000 'International Tables Vol C Tables 4.2.6.8 and 6.1.1.4'
N N 0.0061 0.0033 'International Tables Vol C Tables 4.2.6.8 and 6.1.1.4'
O O 0.0106 0.0060 'International Tables Vol C Tables 4.2.6.8 and 6.1.1.4'

loop_
_geom_angle_atom_site_label_1
_geom_angle_atom_site_label_2
_geom_angle_atom_site_label_3
_geom_angle
C3 C2 C1 110.4(6)
C4 C3 C2 113.8(6)
O1 C4 C3 108.6(4)
O1 C5 C10 116.1(4)
O1 C5 C6 124.7(6)
C10 C5 C6 119.2(5)
C7 C6 C5 119.2(6)
C8 C7 C6 121.7(5)
C7 C8 C9 119.1(5)
C7 C8 N1 126.2(4)
C9 C8 N1 114.7(6)
C10 C9 C8 119.8(6)
C9 C10 C5 121.0(4)
N1 C11 C12 123.2(6)
C13 C12 C17 119.9(5)
C13 C12 C11 121.7(4)
C17 C12 C11 118.3(6)
C14 C13 C12 122.8(5)
C13 C14 C15 116.2(6)
N2 C15 C16 109.3(4)
N2 C15 C14 128.1(6)
C16 C15 C14 122.6(5)
C17 C16 C15 119.7(4)
C17 C16 C23 132.9(7)
C15 C16 C23 107.2(5)
C16 C17 C12 118.7(6)
N2 C18 C23 109.9(4)
N2 C18 C19 128.9(6)
C23 C18 C19 121.2(6)
C20 C19 C18 117.4(6)
C19 C20 C21 122.5(5)
C22 C21 C20 119.5(6)
C22 C21 C24 118.9(6)
C20 C21 C24 121.6(4)
C21 C22 C23 119.6(6)
C22 C23 C18 119.8(4)
C22 C23 C16 134.3(6)
C18 C23 C16 105.9(5)
N3 C24 C21 123.9(6)
C26 C25 C30 117.9(6)
C26 C25 N3 117.7(6)
C30 C25 N3 124.4(4)
C25 C26 C27 122.0(7)
C26 C27 C28 119.5(5)
O2 C28 C29 116.7(7)
O2 C28 C27 124.3(5)
C29 C28 C27 118.9(7)
C28 C29 C30 120.7(7)
C25 C30 C29 120.9(5)
O2 C31 C32 109.1(6)
C33 C32 C31 112.9(7)
C32 C33 C34 113.9(8)
C11 N1 C8 120.4(6)
C18 N2 C15 107.6(5)
C18 N2 C35 126.1(4)
C15 N2 C35 126.0(4)
C24 N3 C25 121.0(6)
C5 O1 C4 117.1(4)
C28 O2 C31 119.9(6)

loop_
_geom_bond_atom_site_label_1
_geom_bond_atom_site_label_2
_geom_bond_distance
C1 C2 1.537(8)
C2 C3 1.531(8)
C3 C4 1.504(7)
C4 O1 1.443(7)
C5 O1 1.368(6)
C5 C10 1.381(8)
C5 C6 1.395(7)
C6 C7 1.387(8)
C7 C8 1.364(9)
C8 C9 1.397(6)
C8 N1 1.439(8)
C9 C10 1.379(8)
C11 N1 1.251(6)
C11 C12 1.463(8)
C12 C13 1.397(9)
C12 C17 1.401(7)
C13 C14 1.379(8)
C14 C15 1.409(7)
C15 N2 1.393(7)
C15 C16 1.395(9)
C16 C17 1.393(8)
C16 C23 1.447(6)
C18 N2 1.389(7)
C18 C23 1.403(9)
C18 C19 1.408(6)
C19 C20 1.370(9)
C20 C21 1.406(9)
C21 C22 1.385(6)
C21 C24 1.463(8)
C22 C23 1.393(8)
C24 N3 1.272(6)
C25 C26 1.372(7)
C25 C30 1.384(10)
C25 N3 1.432(8)
C26 C27 1.385(9)
C27 C28 1.391(10)
C28 O2 1.356(8)
C28 C29 1.375(7)
C29 C30 1.386(9)
C31 O2 1.420(5)
C31 C32 1.498(9)
C32 C33 1.496(7)
C33 C34 1.517(10)
C35 N2 1.446(8)

loop_
_cod_related_entry_id
_cod_related_entry_database
_cod_related_entry_code
1 ChemSpider 30661481
